data_7110417
loop_
_publ_author_name
'Hodgson, David M.'
'Robinson, Lesley A.'

_publ_contact_author
;

Michael Leech

Chemical Crystallography Laboratory

9 Parks Road

OXFORD OX1 3PD

;
_publ_section_title
;
 A new and enantioselective indolizidine synthesis by meso-epoxide
 \a-deprotonation--transannular N--C insertion
;
_journal_issue 4
_journal_name_full 'Chemical Communications'
_journal_page_first 309
_journal_paper_doi 10.1039/a809105f
_journal_year 1999
_chemical_compound_source
;

?

;
_chemical_formula_moiety ' C12 H20 O2 N1 '
_chemical_formula_sum 'C12 H20 N O2'
_chemical_formula_weight 210.30
_chemical_name_systematic
;


 ?

;
_space_group_IT_number 19
_symmetry_cell_setting orthorhombic
_symmetry_space_group_name_Hall 'P 2ac 2ab'
_symmetry_space_group_name_H-M 'P 21 21 21'
_atom_sites_solution_hydrogens geom
_atom_sites_solution_primary direct
_audit_creation_date 98-12-16
_audit_creation_method CRYSTALS
_cell_angle_alpha 90
_cell_angle_beta 90
_cell_angle_gamma 90
_cell_formula_units_Z 4.00
_cell_length_a 5.8070(7)
_cell_length_b 13.393(2)
_cell_length_c 15.477(3)
_cell_measurement_reflns_used 11596
_cell_measurement_temperature 173
_cell_measurement_theta_max 27
_cell_measurement_theta_min 0
_cell_volume 1203.7(3)
_computing_cell_refinement 'DENZO (Otwinowski & Minor, 1996)'
_computing_data_collection 'DIP2000 software (Enraf-Nonius)'
_computing_data_reduction
;

DENZO (Otwinowski & Minor, 1996)

;
_computing_molecular_graphics
;

CAMERON (Watkin, Prout & Pearce,  1996)

;
_computing_publication_material
;

CRYSTALS Issue 10 (Watkin, Prout, Carruthers & Betteridge, 1996)

;
_computing_structure_refinement
;

CRYSTALS Issue 10 (Watkin, Prout, Carruthers & Betteridge, 1996)

;
_computing_structure_solution 'SIR92 (Giacovazzo et al, 1992)'
_diffrn_ambient_temperature 173
_diffrn_measurement_device '  Enraf-nonius DIP2020 '
_diffrn_measurement_method \wA
_diffrn_radiation_monochromator graphite
_diffrn_radiation_type 'Mo K\a'
_diffrn_radiation_wavelength 0.71069
_diffrn_reflns_av_R_equivalents 0.00
_diffrn_reflns_limit_h_max 6
_diffrn_reflns_limit_h_min 0
_diffrn_reflns_limit_k_max 15
_diffrn_reflns_limit_k_min 0
_diffrn_reflns_limit_l_max 18
_diffrn_reflns_limit_l_min 0
_diffrn_reflns_number 11596
_diffrn_reflns_theta_max 26.57
_diffrn_reflns_theta_min 0.00
_diffrn_standards_decay_% 0.00
_diffrn_standards_number 0
_exptl_absorpt_coefficient_mu 0.07
_exptl_absorpt_correction_type none
_exptl_crystal_colour ' colourless '
_exptl_crystal_density_diffrn 1.16
_exptl_crystal_description ' prism '
_exptl_crystal_F_000 460.11
_exptl_crystal_size_max 0.60
_exptl_crystal_size_mid 0.30
_exptl_crystal_size_min 0.30
_refine_diff_density_max 0.29
_refine_diff_density_min -0.21
_refine_ls_extinction_method None
_refine_ls_goodness_of_fit_obs 1.0016
_refine_ls_hydrogen_treatment noref
_refine_ls_matrix_type full
_refine_ls_number_parameters 137
_refine_ls_number_reflns 718
_refine_ls_R_factor_obs 0.0638
_refine_ls_shift/esd_max 0.316998
_refine_ls_structure_factor_coef F
_refine_ls_weighting_scheme
;

 Chebychev polynomial (Carruthers & Watkin, 1979)

;
_refine_ls_wR_factor_obs 0.0626
_reflns_limit_h_max 6
_reflns_limit_h_min 0
_reflns_limit_k_max 15
_reflns_limit_k_min 0
_reflns_limit_l_max 18
_reflns_limit_l_min 0
_reflns_number_observed 718
_reflns_number_total 1038
_reflns_observed_criterion >8.00\s(I)
_cod_data_source_file 809105fsup1.cif
_cod_data_source_block CRYSTALS_cif
_cod_depositor_comments
;
The following automatic conversions were performed:

'_symmetry_cell_setting' value 'Orthorhombic ' changed to
'orthorhombic' according to
/home/saulius/struct/CIF-dictionaries/cif_core.dic dictionary named
'cif_core.dic' version 2.4.2 from 2011-04-26.

Automatic conversion script
Id: cif_fix_values 1891 2012-01-12 08:04:46Z andrius 

The following automatic conversions were performed:

'_atom_sites_solution_primary' value 'Direct_Methods' was changed to
'direct'.

'_atom_sites_solution_hydrogens' value 'Geometric' was changed to
'geom'.

Automatic conversion script
Id: cif_fix_values 6452 2018-10-05 10:23:21Z andrius 
;
_cod_original_cell_volume 1203.70
_cod_original_sg_symbol_H-M 'P 21 21 21 '
_cod_original_formula_sum ' C12 H20 O2 N1 '
_cod_database_code 7110417

loop_
_symmetry_equiv_pos_as_xyz
x,y,z
x+1/2,-y+1/2,-z
-x,y+1/2,-z+1/2
-x+1/2,-y,z+1/2

loop_
_atom_site_aniso_label
_atom_site_aniso_U_11
_atom_site_aniso_U_22
_atom_site_aniso_U_33
_atom_site_aniso_U_23
_atom_site_aniso_U_13
_atom_site_aniso_U_12
O1 0.038(4) 0.046(3) 0.043(2) -0.004(2) -0.002(2) 0.009(2)
C2 0.019(5) 0.033(3) 0.043(3) 0.014(3) 0.002(3) 0.000(3)
C3 0.046(5) 0.040(4) 0.033(3) 0.002(3) -0.004(3) 0.013(3)
C4 0.062(7) 0.064(5) 0.052(4) -0.005(4) -0.016(4) 0.010(5)
C5 0.060(7) 0.067(5) 0.037(4) 0.004(3) 0.006(4) 0.011(4)
C6 0.027(5) 0.029(3) 0.033(3) 0.002(2) 0.003(3) -0.002(3)
N7 0.028(3) 0.032(3) 0.037(3) 0.001(2) 0.002(2) -0.012(3)
C8 0.035(5) 0.050(4) 0.037(3) -0.002(3) -0.010(4) 0.002(4)
C9 0.037(5) 0.044(4) 0.036(3) 0.004(3) 0.009(3) -0.000(3)
C10 0.040(5) 0.033(3) 0.051(4) -0.002(3) 0.011(3) -0.005(3)
C11 0.038(6) 0.039(4) 0.041(4) 0.001(3) 0.003(3) -0.001(3)
O12 0.032(3) 0.041(2) 0.056(3) 0.001(2) 0.002(3) 0.006(2)
C13 0.044(7) 0.033(4) 0.052(3) -0.018(3) 0.006(4) -0.008(3)
C14 0.086(9) 0.041(4) 0.069(5) 0.017(4) 0.002(5) 0.005(4)
C15 0.038(5) 0.047(4) 0.043(3) 0.012(3) -0.002(4) 0.000(3)

loop_
_atom_site_label
_atom_site_fract_x
_atom_site_fract_y
_atom_site_fract_z
_atom_site_U_iso_or_equiv
_atom_site_occupancy
_atom_site_thermal_displace_type
O1 0.8566(9) 0.1426(3) 0.6034(3) 0.0422 1.0000 Uani
C2 1.024(1) 0.0956(4) 0.6288(4) 0.0316 1.0000 Uani
C3 1.118(1) 0.1180(5) 0.7190(4) 0.0397 1.0000 Uani
C4 1.237(2) 0.2191(6) 0.7199(4) 0.0595 1.0000 Uani
C5 0.919(2) 0.1153(6) 0.7830(4) 0.0546 1.0000 Uani
C6 1.135(1) 0.0163(4) 0.5727(4) 0.0295 1.0000 Uani
N7 0.994(1) -0.0058(3) 0.4957(3) 0.0321 1.0000 Uani
C8 1.015(2) 0.0688(5) 0.4263(4) 0.0407 1.0000 Uani
C9 1.258(1) 0.0993(5) 0.4047(4) 0.0388 1.0000 Uani
C10 1.382(1) 0.1319(4) 0.4857(4) 0.0413 1.0000 Uani
C11 1.384(1) 0.0480(5) 0.5533(4) 0.0394 1.0000 Uani
O12 1.5162(9) -0.0341(3) 0.5230(3) 0.0429 1.0000 Uani
C13 1.043(1) -0.1071(4) 0.4707(4) 0.0429 1.0000 Uani
C14 1.056(2) -0.1625(5) 0.5547(5) 0.0655 1.0000 Uani
C15 1.129(1) -0.0864(5) 0.6211(4) 0.0427 1.0000 Uani
H31 1.2332 0.0659 0.7356 0.0373 1.0000 Uiso
H41 1.2988 0.2333 0.7786 0.0572 1.0000 Uiso
H42 1.3675 0.2187 0.6770 0.0572 1.0000 Uiso
H43 1.1248 0.2726 0.7029 0.0572 1.0000 Uiso
H51 0.9782 0.1300 0.8421 0.0512 1.0000 Uiso
H52 0.8453 0.0478 0.7822 0.0512 1.0000 Uiso
H53 0.8021 0.1669 0.7662 0.0512 1.0000 Uiso
H81 0.9281 0.1304 0.4442 0.0427 1.0000 Uiso
H82 0.9423 0.0410 0.3725 0.0427 1.0000 Uiso
H91 1.3392 0.0411 0.3786 0.0367 1.0000 Uiso
H92 1.2537 0.1557 0.3625 0.0367 1.0000 Uiso
H101 1.5432 0.1499 0.4702 0.0429 1.0000 Uiso
H102 1.3013 0.1915 0.5101 0.0429 1.0000 Uiso
H111 1.4570 0.0730 0.6075 0.0390 1.0000 Uiso
H131 1.1946 -0.1105 0.4396 0.0419 1.0000 Uiso
H132 0.9194 -0.1345 0.4336 0.0419 1.0000 Uiso
H141 1.1741 -0.2174 0.5508 0.0609 1.0000 Uiso
H142 0.9038 -0.1917 0.5695 0.0609 1.0000 Uiso
H151 1.2834 -0.1043 0.6451 0.0416 1.0000 Uiso
H152 1.0133 -0.0850 0.6693 0.0416 1.0000 Uiso

loop_
_atom_type_symbol
_atom_type_scat_dispersion_real
_atom_type_scat_dispersion_imag
_atom_type_scat_Cromer_Mann_a1
_atom_type_scat_Cromer_Mann_b1
_atom_type_scat_Cromer_Mann_a2
_atom_type_scat_Cromer_Mann_b2
_atom_type_scat_Cromer_Mann_a3
_atom_type_scat_Cromer_Mann_b3
_atom_type_scat_Cromer_Mann_a4
_atom_type_scat_Cromer_Mann_b4
_atom_type_scat_Cromer_Mann_c
_atom_type_scat_source
'C   ' 0.0020 0.0020 2.3100 20.8439 1.0200 10.2075 1.5886 0.5687 0.8650 51.6512 0.2156 International_Tables_Vol_IV_Table_2.2B
'H   ' 0.0000 0.0000 0.4930 10.5109 0.3229 26.1257 0.1402 3.1424 0.0408 57.7997 0.0030 International_Tables_Vol_IV_Table_2.2B
'N   ' 0.0040 0.0030 12.2126 0.0057 3.1322 9.8933 2.0125 28.9975 1.1663 0.5826 -11.5290 International_Tables_Vol_IV_Table_2.2B
'O   ' 0.0080 0.0060 3.0485 13.2771 2.2868 5.7011 1.5463 0.3239 0.8670 32.9089 0.2508 International_Tables_Vol_IV_Table_2.2B

loop_
_geom_angle_atom_site_label_1
_geom_angle_atom_site_label_2
_geom_angle_atom_site_label_3
_geom_angle
_geom_angle_publ_flag
O1 C2 C3 118.4(6) yes
O1 C2 C6 121.1(5) yes
C3 C2 C6 120.5(6) yes
C2 C3 C4 110.3(5) yes
C2 C3 C5 108.6(7) yes
C4 C3 C5 111.1(6) yes
C2 C3 H31 109.7(5) no
C4 C3 H31 108.2(8) no
C5 C3 H31 108.9(5) no
C3 C4 H41 110.0(7) no
C3 C4 H42 109.3(6) no
H41 C4 H42 109.5(9) no
C3 C4 H43 109.5(8) no
H41 C4 H43 109.7(7) no
H42 C4 H43 108.7(7) no
C3 C5 H51 109.5(8) no
C3 C5 H52 109.8(6) no
H51 C5 H52 109.7(6) no
C3 C5 H53 109.3(5) no
H51 C5 H53 109.5(7) no
H52 C5 H53 109.1(8) no
C2 C6 N7 111.4(6) yes
C2 C6 C11 108.6(5) yes
N7 C6 C11 114.9(5) yes
C2 C6 C15 109.3(5) yes
N7 C6 C15 101.3(5) yes
C11 C6 C15 111.0(6) yes
C6 N7 C8 114.0(5) yes
C6 N7 C13 107.2(5) yes
C8 N7 C13 115.3(5) yes
N7 C8 C9 115.2(6) yes
N7 C8 H81 108.3(6) no
C9 C8 H81 108.0(6) no
N7 C8 H82 108.6(6) no
C9 C8 H82 108.1(6) no
H81 C8 H82 108.6(7) no
C8 C9 C10 109.9(5) yes
C8 C9 H91 108.8(6) no
C10 C9 H91 109.6(7) no
C8 C9 H92 109.2(7) no
C10 C9 H92 109.6(6) no
H91 C9 H92 109.7(5) no
C9 C10 C11 111.0(5) yes
C9 C10 H101 108.6(6) no
C11 C10 H101 109.3(6) no
C9 C10 H102 108.8(7) no
C11 C10 H102 109.3(5) no
H101 C10 H102 109.7(6) no
C6 C11 C10 109.0(6) yes
C6 C11 O12 111.0(6) yes
C10 C11 O12 110.3(5) yes
C6 C11 H111 109.1(6) no
C10 C11 H111 109.4(6) no
O12 C11 H111 108.0(7) no
N7 C13 C14 104.1(5) yes
N7 C13 H131 110.2(5) no
C14 C13 H131 110.4(7) no
N7 C13 H132 111.2(6) no
C14 C13 H132 111.0(6) no
H131 C13 H132 109.9(6) no
C13 C14 C15 105.7(5) yes
C13 C14 H141 110.2(7) no
C15 C14 H141 110.3(8) no
C13 C14 H142 110.3(8) no
C15 C14 H142 110.8(7) no
H141 C14 H142 109.5(7) no
C6 C15 C14 105.9(5) yes
C6 C15 H151 111.4(6) no
C14 C15 H151 110.0(6) no
C6 C15 H152 110.8(6) no
C14 C15 H152 109.6(7) no
H151 C15 H152 109.1(6) no

loop_
_geom_bond_atom_site_label_1
_geom_bond_atom_site_label_2
_geom_bond_distance
_geom_bond_publ_flag
O1 C2 1.222(8) yes
C2 C3 1.529(9) yes
C2 C6 1.517(9) yes
C3 C4 1.52(1) yes
C3 C5 1.52(1) yes
C3 H31 1.001(7) no
C4 H41 0.994(7) no
C4 H42 1.005(9) no
C4 H43 1.004(8) no
C5 H51 0.996(7) no
C5 H52 1.002(8) no
C5 H53 1.003(8) no
C6 N7 1.476(8) yes
C6 C11 1.54(1) yes
C6 C15 1.567(8) yes
N7 C8 1.472(7) yes
N7 C13 1.440(7) yes
C8 C9 1.50(1) yes
C8 H81 1.006(7) no
C8 H82 1.005(6) no
C9 C10 1.510(9) yes
C9 H91 0.998(7) no
C9 H92 0.999(6) no
C10 C11 1.536(8) yes
C10 H101 0.997(8) no
C10 H102 1.000(6) no
C11 O12 1.421(8) yes
C11 H111 0.996(6) no
C13 C14 1.498(9) yes
C13 H131 1.005(8) no
C13 H132 0.990(7) no
C14 C15 1.51(1) yes
C14 H141 1.005(9) no
C14 H142 1.00(1) no
C15 H151 1.002(8) no
C15 H152 1.003(7) no
